data_4062275
loop_
_publ_author_name
'Lam, Wai Han'
'Shimada, Shigeru'
'Batsanov, Andrei S.'
'Lin, Zhenyang'
'Marder, Todd B.'
'Cowan, John A.'
'Howard, Judith A. K.'
'Mason, Sax A.'
'McIntyre, Garry J.'

_publ_section_title
;
 Accurate Molecular Structures of 16-Electron Rhodium Hydrido Boryl
 Complexes: Low-Temperature Single-Crystal X-ray and Neutron Diffraction
 and Computational Studies of [(PR~3~)~2~RhHCl(Boryl)] (Boryl = Bpin, Bcat)
;
_journal_issue 22
_journal_name_full Organometallics
_journal_page_first 4557
_journal_page_last 4568
_journal_paper_doi 10.1021/om030434d
_journal_volume 22
_journal_year 2003
_chemical_formula_moiety 'C24 H55 B Cl O2 P2 Rh'
_chemical_formula_sum 'C24 H55 B Cl O2 P2 Rh'
_chemical_formula_weight 585.00
_chemical_name_common chloro-hydrido-pinacolboryl-bis(triisopropylphosphine)rhodium
_space_group_IT_number 14
_symmetry_cell_setting monoclinic
_symmetry_space_group_name_Hall '-P 2yn'
_symmetry_space_group_name_H-M 'P 1 21/n 1'
_cell_angle_alpha 90.00
_cell_angle_beta 90.688(4)
_cell_angle_gamma 90.00
_cell_formula_units_Z 4
_cell_length_a 10.6365(8)
_cell_length_b 14.9025(12)
_cell_length_c 19.1829(14)
_cell_measurement_temperature 20(2)
_cell_volume 3040.5(4)
_diffrn_ambient_temperature 20(2)
_exptl_crystal_density_diffrn 1.278
_cod_depositor_comments
;
The following automatic conversions were performed:
'_symmetry_cell_setting' value 'Monoclinic' changed to 'monoclinic'
according to '/home/saulius/struct/CIF-dictionaries/cif_core.dic'
dictionary named 'cif_core.dic' version 2.4.1 from 2010-06-29.

Automatic conversion script
Id: cif_fix_enum 1527 2010-12-29 10:47:43Z saulius 
;
_cod_original_sg_symbol_H-M 'P 21/n'
_cod_database_code 4062275

loop_
_symmetry_equiv_pos_as_xyz
'x, y, z'
'-x+1/2, y+1/2, -z+1/2'
'-x, -y, -z'
'x-1/2, -y-1/2, z-1/2'

loop_
_atom_site_label
_atom_site_type_symbol
_atom_site_fract_x
_atom_site_fract_y
_atom_site_fract_z
_atom_site_U_iso_or_equiv
_atom_site_adp_type
_atom_site_occupancy
_atom_site_symmetry_multiplicity
_atom_site_calc_flag
_atom_site_refinement_flags
_atom_site_disorder_assembly
_atom_site_disorder_group
Rh Rh 0.4856(2) 0.65138(14) 0.20788(11) 0.0086(5) Uani 1 1 d . . .
H1 H 0.5794(4) 0.5745(3) 0.2295(3) 0.0232(11) Uani 1 1 d . . .
P1 P 0.6523(2) 0.70954(16) 0.14270(13) 0.0087(6) Uani 1 1 d . . .
P2 P 0.3304(2) 0.55741(16) 0.25354(13) 0.0104(6) Uani 1 1 d . . .
Cl Cl 0.33622(12) 0.76078(9) 0.16226(7) 0.0127(3) Uani 1 1 d . . .
B B 0.5691(2) 0.67525(16) 0.29912(12) 0.0089(6) Uani 1 1 d . . .
O1 O 0.6685(2) 0.73454(15) 0.30848(12) 0.0114(5) Uani 1 1 d . . .
O2 O 0.5288(2) 0.64236(16) 0.36302(12) 0.0121(5) Uani 1 1 d . . .
C1 C 0.70413(18) 0.73554(13) 0.38187(10) 0.0102(5) Uani 1 1 d . . .
C2 C 0.58270(19) 0.69897(13) 0.41761(10) 0.0108(5) Uani 1 1 d . . .
C3 C 0.7396(2) 0.83140(14) 0.40169(12) 0.0151(5) Uani 1 1 d . . .
H31 H 0.6655(5) 0.8786(3) 0.3867(3) 0.0270(11) Uani 1 1 d . . .
H32 H 0.8264(5) 0.8504(3) 0.3755(3) 0.0275(12) Uani 1 1 d . . .
H33 H 0.7572(5) 0.8380(3) 0.4579(3) 0.0279(12) Uani 1 1 d . . .
C4 C 0.8176(2) 0.67343(15) 0.39181(13) 0.0141(5) Uani 1 1 d . . .
H41 H 0.7932(5) 0.6046(3) 0.3782(3) 0.0266(12) Uani 1 1 d . . .
H42 H 0.8514(5) 0.6747(3) 0.4455(3) 0.0261(11) Uani 1 1 d . . .
H43 H 0.8933(5) 0.6952(4) 0.3583(3) 0.0274(12) Uani 1 1 d . . .
C5 C 0.4864(2) 0.77258(15) 0.43199(12) 0.0142(5) Uani 1 1 d . . .
H51 H 0.4687(5) 0.8124(3) 0.3847(2) 0.0245(11) Uani 1 1 d . . .
H52 H 0.5167(5) 0.8176(3) 0.4733(3) 0.0271(12) Uani 1 1 d . . .
H53 H 0.3963(4) 0.7414(3) 0.4468(3) 0.0244(11) Uani 1 1 d . . .
C6 C 0.6047(2) 0.64232(14) 0.48278(11) 0.0138(5) Uani 1 1 d . . .
H61 H 0.6620(5) 0.5833(3) 0.4723(2) 0.0250(11) Uani 1 1 d . . .
H62 H 0.5138(5) 0.6202(3) 0.5024(3) 0.0276(12) Uani 1 1 d . . .
H63 H 0.6511(5) 0.6808(4) 0.5239(3) 0.0285(11) Uani 1 1 d . . .
C7 C 0.81864(18) 0.68953(13) 0.17250(10) 0.0103(5) Uani 1 1 d . . .
H7 H 0.8344(4) 0.7447(3) 0.2092(2) 0.0193(10) Uani 1 1 d . . .
C8 C 0.9166(2) 0.69442(14) 0.11415(12) 0.0130(6) Uani 1 1 d . . .
H81 H 1.0115(5) 0.6968(4) 0.1372(3) 0.0266(12) Uani 1 1 d . . .
H82 H 0.9064(4) 0.7529(3) 0.0809(3) 0.0238(11) Uani 1 1 d . . .
H83 H 0.9125(5) 0.6347(3) 0.0815(3) 0.0263(12) Uani 1 1 d . . .
C9 C 0.8381(2) 0.60129(14) 0.21295(11) 0.0127(5) Uani 1 1 d . . .
H91 H 0.8277(6) 0.5422(3) 0.1795(3) 0.0307(12) Uani 1 1 d . . .
H92 H 0.7742(5) 0.5943(3) 0.2562(2) 0.0252(12) Uani 1 1 d . . .
H93 H 0.9338(5) 0.5992(3) 0.2337(3) 0.0265(12) Uani 1 1 d . . .
C10 C 0.6406(2) 0.83180(13) 0.12372(10) 0.0107(5) Uani 1 1 d . . .
H10 H 0.5408(5) 0.8365(3) 0.1087(2) 0.0190(10) Uani 1 1 d . . .
C11 C 0.6579(2) 0.88730(15) 0.19050(11) 0.0136(6) Uani 1 1 d . . .
H111 H 0.7546(6) 0.8850(3) 0.2100(3) 0.0257(12) Uani 1 1 d . . .
H112 H 0.5959(5) 0.8640(3) 0.2315(2) 0.0270(12) Uani 1 1 d . . .
H113 H 0.6360(5) 0.9578(3) 0.1797(2) 0.0239(11) Uani 1 1 d . . .
C12 C 0.7207(2) 0.87035(15) 0.06466(12) 0.0143(6) Uani 1 1 d . . .
H121 H 0.6850(5) 0.9369(3) 0.0513(3) 0.0271(12) Uani 1 1 d . . .
H122 H 0.7199(5) 0.8302(3) 0.0172(3) 0.0288(12) Uani 1 1 d . . .
H123 H 0.8182(5) 0.8790(3) 0.0810(3) 0.0250(11) Uani 1 1 d . . .
C13 C 0.6424(2) 0.65620(14) 0.05491(11) 0.0122(5) Uani 1 1 d . . .
H13 H 0.7275(4) 0.6754(3) 0.0265(2) 0.0183(10) Uani 1 1 d . . .
C14 C 0.5282(2) 0.68892(15) 0.01233(11) 0.0138(5) Uani 1 1 d . . .
H141 H 0.5232(5) 0.6531(4) -0.0373(3) 0.0293(12) Uani 1 1 d . . .
H142 H 0.5321(5) 0.7607(3) 0.0008(3) 0.0299(12) Uani 1 1 d . . .
H143 H 0.4410(5) 0.6779(4) 0.0397(3) 0.0317(13) Uani 1 1 d . . .
C15 C 0.6393(2) 0.55335(15) 0.06161(12) 0.0150(6) Uani 1 1 d . . .
H151 H 0.5587(5) 0.5322(3) 0.0923(3) 0.0302(13) Uani 1 1 d . . .
H152 H 0.7226(6) 0.5270(4) 0.0867(3) 0.0326(12) Uani 1 1 d . . .
H153 H 0.6302(5) 0.5222(3) 0.0100(3) 0.0291(12) Uani 1 1 d . . .
C16 C 0.20282(19) 0.54026(13) 0.18710(11) 0.0117(5) Uani 1 1 d . . .
H16 H 0.1433(4) 0.6003(3) 0.1947(2) 0.0187(10) Uani 1 1 d . . .
C17 C 0.1238(3) 0.45515(14) 0.19645(13) 0.0147(6) Uani 1 1 d . . .
H171 H 0.0419(6) 0.4580(3) 0.1610(3) 0.0243(11) Uani 1 1 d . . .
H172 H 0.0906(5) 0.4449(4) 0.2490(3) 0.0299(13) Uani 1 1 d . . .
H173 H 0.1781(5) 0.3954(3) 0.1830(3) 0.0301(12) Uani 1 1 d . . .
C18 C 0.2514(3) 0.54340(14) 0.11198(13) 0.0155(6) Uani 1 1 d . . .
H181 H 0.3150(5) 0.4882(4) 0.1013(3) 0.0351(14) Uani 1 1 d . . .
H182 H 0.2972(6) 0.6064(4) 0.1002(3) 0.0360(14) Uani 1 1 d . . .
H183 H 0.1718(6) 0.5379(4) 0.0752(3) 0.0312(13) Uani 1 1 d . . .
C19 C 0.2484(2) 0.59519(13) 0.33396(12) 0.0107(5) Uani 1 1 d . . .
H19 H 0.3279(5) 0.5979(3) 0.3722(3) 0.0173(11) Uani 1 1 d . . .
C20 C 0.1978(3) 0.69065(14) 0.32502(13) 0.0154(6) Uani 1 1 d . . .
H201 H 0.1191(6) 0.6922(3) 0.2878(3) 0.0301(12) Uani 1 1 d . . .
H202 H 0.2686(5) 0.7368(3) 0.3057(3) 0.0294(13) Uani 1 1 d . . .
H203 H 0.1624(5) 0.7156(3) 0.3745(3) 0.0257(12) Uani 1 1 d . . .
C21 C 0.1465(3) 0.53306(15) 0.36343(13) 0.0146(6) Uani 1 1 d . . .
H211 H 0.1222(5) 0.5552(4) 0.4159(3) 0.0290(13) Uani 1 1 d . . .
H212 H 0.1750(5) 0.4628(3) 0.3666(3) 0.0272(12) Uani 1 1 d . . .
H213 H 0.0607(6) 0.5356(3) 0.3317(3) 0.0280(13) Uani 1 1 d . . .
C22 C 0.38291(19) 0.44146(13) 0.27548(11) 0.0109(5) Uani 1 1 d . . .
H22 H 0.2976(4) 0.4021(3) 0.2846(2) 0.0177(10) Uani 1 1 d . . .
C23 C 0.4545(2) 0.39794(14) 0.21503(14) 0.0140(6) Uani 1 1 d . . .
H231 H 0.5374(5) 0.4373(3) 0.2019(3) 0.0272(12) Uani 1 1 d . . .
H232 H 0.3975(5) 0.3897(4) 0.1684(3) 0.0297(12) Uani 1 1 d . . .
H233 H 0.4852(5) 0.3314(3) 0.2308(3) 0.0264(12) Uani 1 1 d . . .
C24 C 0.4645(2) 0.43842(14) 0.34188(11) 0.0144(5) Uani 1 1 d . . .
H241 H 0.4856(5) 0.3680(3) 0.3533(3) 0.0262(11) Uani 1 1 d . . .
H242 H 0.4184(5) 0.4671(4) 0.3874(2) 0.0270(12) Uani 1 1 d . . .
H243 H 0.5521(4) 0.4755(3) 0.3357(3) 0.0260(11) Uani 1 1 d . . .

loop_
_atom_site_aniso_label
_atom_site_aniso_U_11
_atom_site_aniso_U_22
_atom_site_aniso_U_33
_atom_site_aniso_U_23
_atom_site_aniso_U_13
_atom_site_aniso_U_12
Rh 0.0081(11) 0.0095(10) 0.0082(10) -0.0015(8) 0.0025(9) -0.0021(8)
H1 0.015(2) 0.019(2) 0.035(3) 0.0057(19) 0.000(2) 0.0086(17)
P1 0.0076(13) 0.0098(12) 0.0088(13) -0.0001(9) 0.0001(11) -0.0001(9)
P2 0.0093(13) 0.0095(12) 0.0126(13) -0.0009(9) 0.0024(11) -0.0001(9)
Cl 0.0109(7) 0.0122(7) 0.0150(7) 0.0016(5) 0.0025(6) 0.0018(5)
B 0.0111(13) 0.0070(12) 0.0088(12) -0.0005(9) 0.0028(10) -0.0008(9)
O1 0.0113(12) 0.0135(11) 0.0094(12) -0.0006(8) 0.0019(10) -0.0029(8)
O2 0.0112(12) 0.0138(12) 0.0115(12) 0.0006(8) 0.0017(10) -0.0038(8)
C1 0.0096(10) 0.0116(10) 0.0095(10) 0.0001(7) 0.0010(9) -0.0005(7)
C2 0.0111(11) 0.0105(10) 0.0108(10) 0.0011(7) 0.0018(9) -0.0029(8)
C3 0.0170(13) 0.0134(11) 0.0149(13) -0.0020(8) 0.0030(10) -0.0045(10)
H31 0.029(3) 0.014(2) 0.038(3) 0.0014(19) -0.001(2) -0.002(2)
H32 0.021(3) 0.030(3) 0.031(3) 0.002(2) 0.006(2) -0.0096(19)
H33 0.040(3) 0.022(3) 0.022(3) -0.0060(18) -0.001(2) -0.008(2)
C4 0.0098(12) 0.0164(14) 0.0161(14) 0.0002(8) -0.0005(11) 0.0018(8)
H41 0.027(3) 0.017(3) 0.036(3) -0.0077(19) 0.000(2) 0.0012(19)
H42 0.026(3) 0.033(3) 0.019(3) -0.0038(19) -0.007(2) 0.005(2)
H43 0.016(3) 0.036(3) 0.029(3) 0.000(2) 0.008(2) -0.0006(19)
C5 0.0136(12) 0.0156(11) 0.0135(13) 0.0012(10) 0.0027(10) 0.0033(9)
H51 0.031(3) 0.026(3) 0.016(2) 0.007(2) 0.002(2) 0.0089(19)
H52 0.029(3) 0.027(3) 0.025(3) -0.013(2) 0.005(2) 0.000(2)
H53 0.015(2) 0.027(3) 0.032(3) 0.0024(19) 0.007(2) 0.0014(19)
C6 0.0149(12) 0.0145(11) 0.0121(12) 0.0027(9) 0.0011(11) 0.0011(9)
H61 0.035(3) 0.019(2) 0.022(2) 0.0038(18) 0.003(2) 0.010(2)
H62 0.023(3) 0.035(3) 0.025(3) 0.010(2) 0.007(2) -0.006(2)
H63 0.039(3) 0.029(3) 0.018(3) -0.001(2) -0.008(2) -0.007(2)
C7 0.0079(10) 0.0117(11) 0.0112(10) 0.0010(8) 0.0010(9) 0.0001(7)
H7 0.016(2) 0.021(2) 0.021(2) -0.0046(19) -0.0001(19) -0.0019(16)
C8 0.0100(15) 0.0163(13) 0.0129(11) 0.0044(10) 0.0033(11) -0.0003(8)
H81 0.012(3) 0.042(3) 0.026(3) 0.000(2) 0.000(2) 0.0004(18)
H82 0.026(3) 0.020(2) 0.026(3) 0.011(2) 0.005(2) 0.0014(18)
H83 0.029(3) 0.029(3) 0.021(2) -0.001(2) 0.009(2) -0.0004(19)
C9 0.0106(15) 0.0153(12) 0.0122(11) 0.0017(9) 0.0017(11) 0.0017(8)
H91 0.048(3) 0.018(3) 0.026(3) -0.002(2) 0.000(2) 0.001(2)
H92 0.026(3) 0.027(3) 0.023(2) 0.0123(19) 0.015(2) 0.0078(19)
H93 0.011(3) 0.033(3) 0.036(3) 0.006(2) -0.008(2) 0.0004(18)
C10 0.0122(14) 0.0104(11) 0.0096(10) 0.0000(7) 0.0029(9) -0.0001(8)
H10 0.015(3) 0.022(2) 0.020(2) 0.0013(17) -0.002(2) 0.0015(17)
C11 0.0159(16) 0.0117(13) 0.0132(12) -0.0013(8) 0.0023(11) 0.0010(8)
H111 0.018(3) 0.031(3) 0.028(3) -0.009(2) -0.006(2) 0.0015(18)
H112 0.034(3) 0.029(3) 0.018(2) -0.0020(19) 0.012(2) -0.006(2)
H113 0.037(3) 0.011(3) 0.023(2) -0.0015(17) -0.004(2) 0.0038(18)
C12 0.0161(15) 0.0132(13) 0.0136(12) 0.0036(9) 0.0048(10) 0.0003(9)
H121 0.031(3) 0.020(3) 0.031(3) 0.0106(19) 0.007(2) 0.007(2)
H122 0.038(3) 0.030(3) 0.018(2) -0.008(2) 0.005(2) -0.010(2)
H123 0.013(3) 0.032(3) 0.030(3) 0.002(2) -0.001(2) -0.0057(18)
C13 0.0133(12) 0.0141(11) 0.0093(10) -0.0008(7) 0.0030(9) 0.0001(8)
H13 0.016(2) 0.024(2) 0.015(2) 0.0063(17) 0.005(2) 0.0007(17)
C14 0.0123(12) 0.0171(13) 0.0121(12) 0.0000(9) -0.0020(10) 0.0009(8)
H141 0.031(3) 0.037(3) 0.020(3) -0.011(2) -0.010(2) 0.000(2)
H142 0.034(3) 0.021(3) 0.035(3) 0.003(2) -0.010(2) -0.001(2)
H143 0.010(2) 0.059(4) 0.026(3) 0.008(2) 0.002(2) 0.000(2)
C15 0.0190(15) 0.0127(11) 0.0133(12) -0.0023(9) 0.0012(12) 0.0004(9)
H151 0.034(3) 0.021(3) 0.036(3) 0.002(2) 0.016(3) -0.005(2)
H152 0.031(3) 0.024(3) 0.043(3) 0.001(2) -0.019(3) 0.009(2)
H153 0.047(3) 0.022(3) 0.018(3) -0.009(2) 0.005(2) -0.002(2)
C16 0.0110(11) 0.0099(11) 0.0144(12) 0.0000(7) 0.0014(10) 0.0009(8)
H16 0.019(2) 0.017(2) 0.020(2) -0.0044(16) -0.0017(19) 0.0063(17)
C17 0.0122(15) 0.0150(12) 0.0170(13) 0.0001(8) -0.0006(14) -0.0022(8)
H171 0.015(3) 0.026(3) 0.031(3) -0.0032(18) -0.018(3) -0.0034(18)
H172 0.034(3) 0.035(3) 0.021(3) -0.002(2) 0.005(2) -0.012(2)
H173 0.033(3) 0.015(2) 0.042(3) -0.002(2) 0.003(3) 0.005(2)
C18 0.0155(14) 0.0179(13) 0.0131(13) 0.0011(8) 0.0016(13) 0.0003(9)
H181 0.038(3) 0.042(3) 0.026(3) 0.003(2) 0.011(3) 0.023(2)
H182 0.053(4) 0.030(3) 0.024(3) 0.005(2) 0.005(3) -0.023(2)
H183 0.022(3) 0.050(4) 0.021(3) 0.000(2) -0.009(3) -0.004(2)
C19 0.0098(13) 0.0107(10) 0.0114(11) -0.0005(7) 0.0004(12) 0.0005(7)
H19 0.011(3) 0.027(3) 0.014(2) -0.0053(16) -0.006(3) -0.0030(16)
C20 0.0181(15) 0.0108(11) 0.0175(13) 0.0003(8) 0.0051(14) 0.0024(9)
H201 0.027(3) 0.027(3) 0.036(3) -0.003(2) -0.014(3) 0.009(2)
H202 0.026(3) 0.018(2) 0.044(3) 0.002(2) 0.015(3) -0.0045(19)
H203 0.033(3) 0.025(3) 0.020(2) -0.0030(18) 0.008(2) 0.0066(19)
C21 0.0131(16) 0.0159(14) 0.0150(12) 0.0010(8) 0.0042(13) -0.0009(9)
H211 0.036(3) 0.033(3) 0.018(3) -0.0061(19) 0.014(2) -0.011(2)
H212 0.032(3) 0.014(3) 0.035(3) 0.0019(18) 0.010(2) 0.0010(18)
H213 0.017(3) 0.035(3) 0.031(3) -0.002(2) -0.002(3) -0.008(2)
C22 0.0094(11) 0.0097(10) 0.0138(11) 0.0014(7) 0.0017(9) 0.0005(8)
H22 0.012(2) 0.018(2) 0.024(2) 0.0025(16) 0.0024(19) -0.0071(17)
C23 0.0146(12) 0.0108(12) 0.0168(14) -0.0023(8) 0.0018(12) 0.0014(9)
H231 0.026(3) 0.022(2) 0.035(3) -0.003(2) 0.013(2) -0.0064(19)
H232 0.029(3) 0.042(3) 0.018(3) -0.011(2) -0.010(3) 0.008(2)
H233 0.030(3) 0.017(3) 0.032(3) 0.0022(19) -0.002(2) 0.0097(19)
C24 0.0172(12) 0.0117(13) 0.0142(12) 0.0005(8) 0.0000(10) 0.0012(9)
H241 0.031(3) 0.014(3) 0.033(3) 0.0060(18) -0.010(2) 0.0032(18)
H242 0.030(3) 0.034(3) 0.017(2) -0.004(2) 0.001(2) 0.009(2)
H243 0.016(3) 0.032(3) 0.030(3) 0.005(2) -0.009(2) -0.007(2)

loop_
_geom_bond_atom_site_label_1
_geom_bond_atom_site_label_2
_geom_bond_distance
_geom_bond_site_symmetry_2
_geom_bond_publ_flag
Rh H1 1.571(5) . ?
Rh B 1.985(4) . ?
Rh P2 2.343(3) . ?
Rh P1 2.347(3) . ?
Rh Cl 2.432(3) . ?
Rh H1 1.571(5) . ?
P1 C10 1.862(3) . ?
P1 C13 1.864(3) . ?
P1 C7 1.877(3) . ?
P2 C22 1.862(3) . ?
P2 C19 1.868(3) . ?
P2 C16 1.868(4) . ?
B O1 1.388(4) . ?
B O2 1.392(3) . ?
B H1 2.013(5) . ?
O1 C1 1.454(4) . ?
O2 C2 1.457(3) . ?
C1 C3 1.525(3) . ?
C1 C4 1.531(3) . ?
C1 C2 1.567(2) . ?
C2 C6 1.524(3) . ?
C2 C5 1.528(3) . ?
C3 H31 1.093(6) . ?
C3 H32 1.093(4) . ?
C3 H33 1.097(6) . ?
C4 H41 1.089(6) . ?
C4 H42 1.088(7) . ?
C4 H43 1.086(4) . ?
C5 H51 1.099(5) . ?
C5 H52 1.084(6) . ?
C5 H53 1.105(4) . ?
C6 H61 1.091(5) . ?
C6 H62 1.092(4) . ?
C6 H63 1.089(7) . ?
C7 C8 1.540(2) . ?
C7 C9 1.540(3) . ?
C7 H7 1.095(5) . ?
C8 H81 1.097(8) . ?
C8 H82 1.085(5) . ?
C8 H83 1.089(6) . ?
C9 H91 1.094(6) . ?
C9 H92 1.084(4) . ?
C9 H93 1.089(7) . ?
C10 C11 1.534(3) . ?
C10 C12 1.538(2) . ?
C10 H10 1.099(6) . ?
C11 H111 1.090(8) . ?
C11 H112 1.089(4) . ?
C11 H113 1.096(5) . ?
C12 H121 1.092(5) . ?
C12 H122 1.089(5) . ?
C12 H123 1.087(7) . ?
C13 C14 1.536(4) . ?
C13 C15 1.538(3) . ?
C13 H13 1.100(4) . ?
C14 H141 1.092(5) . ?
C14 H142 1.093(6) . ?
C14 H143 1.083(4) . ?
C15 H151 1.092(4) . ?
C15 H152 1.078(8) . ?
C15 H153 1.096(5) . ?
C16 C17 1.534(3) . ?
C16 C18 1.538(3) . ?
C16 H16 1.106(4) . ?
C17 H171 1.099(9) . ?
C17 H172 1.082(5) . ?
C17 H173 1.094(5) . ?
C18 H181 1.086(5) . ?
C18 H182 1.083(5) . ?
C18 H183 1.099(9) . ?
C19 C20 1.530(3) . ?
C19 C21 1.539(3) . ?
C19 H19 1.113(8) . ?
C20 H201 1.094(10) . ?
C20 H202 1.088(4) . ?
C20 H203 1.091(4) . ?
C21 H211 1.093(5) . ?
C21 H212 1.092(5) . ?
C21 H213 1.092(10) . ?
C22 C24 1.533(4) . ?
C22 C23 1.538(3) . ?
C22 H22 1.096(4) . ?
C23 H231 1.091(4) . ?
C23 H232 1.082(8) . ?
C23 H233 1.086(5) . ?
C24 H241 1.095(5) . ?
C24 H242 1.094(4) . ?
C24 H243 1.091(5) . ?
